data_7219728
loop_
_publ_author_name
'Cao, Xinyu'
'Li, Ling'
'Li, Changxia'
'Lv, Lei'
'Huang, Rudan'

_publ_section_title
;
 Functionalities and architectures of coordination polymers with
 multi-dimensionalities via transition metal--dicarboxylate ligands
;
_journal_issue 11
_journal_name_full CrystEngComm
_journal_page_first 2398
_journal_paper_doi 10.1039/C5CE00085H
_journal_volume 17
_journal_year 2015
_chemical_formula_sum 'C86 H66 Co3 N6 O24'
_chemical_formula_weight 1744.24
_chemical_name_systematic
; 
 ? 
;
_space_group_IT_number 14
_symmetry_cell_setting monoclinic
_symmetry_space_group_name_Hall '-P 2yn'
_symmetry_space_group_name_H-M 'P 1 21/n 1'
_atom_sites_solution_hydrogens geom
_atom_sites_solution_primary direct
_atom_sites_solution_secondary difmap
_audit_creation_method SHELXL-97
_audit_update_record
;
2013-11-12 deposited with the CCDC.
2015-02-19 downloaded from the CCDC.
;
_cell_angle_alpha 90.00
_cell_angle_beta 107.435(2)
_cell_angle_gamma 90.00
_cell_formula_units_Z 2
_cell_length_a 9.9601(5)
_cell_length_b 32.5682(13)
_cell_length_c 12.2300(5)
_cell_measurement_reflns_used 4465
_cell_measurement_temperature 293(2)
_cell_measurement_theta_max 28.3940
_cell_measurement_theta_min 2.4766
_cell_volume 3784.9(3)
_computing_cell_refinement 'Bruker FRAMBO'
_computing_data_collection 'Bruker FRAMBO'
_computing_data_reduction 'Bruker SAINT'
_computing_molecular_graphics 'Bruker SHELXTL'
_computing_publication_material 'Bruker SHELXTL'
_computing_structure_refinement 'SHELXL-97 (Sheldrick, 1997)'
_computing_structure_solution 'SHELXS-97 (Sheldrick, 1990)'
_diffrn_ambient_temperature 293(2)
_diffrn_measured_fraction_theta_full 0.999
_diffrn_measured_fraction_theta_max 0.999
_diffrn_measurement_device_type 'CCD area detector'
_diffrn_measurement_method 'phi and omega scans'
_diffrn_radiation_monochromator graphite
_diffrn_radiation_source 'fine-focus sealed tube'
_diffrn_radiation_type MoK\a
_diffrn_radiation_wavelength 0.71073
_diffrn_reflns_av_R_equivalents 0.0505
_diffrn_reflns_av_sigmaI/netI 0.0510
_diffrn_reflns_limit_h_max 11
_diffrn_reflns_limit_h_min -11
_diffrn_reflns_limit_k_max 38
_diffrn_reflns_limit_k_min -38
_diffrn_reflns_limit_l_max 14
_diffrn_reflns_limit_l_min -14
_diffrn_reflns_number 24330
_diffrn_reflns_theta_full 25.02
_diffrn_reflns_theta_max 25.02
_diffrn_reflns_theta_min 2.48
_exptl_absorpt_coefficient_mu 0.738
_exptl_absorpt_correction_T_max 0.9038
_exptl_absorpt_correction_T_min 0.7720
_exptl_absorpt_correction_type multi-scan
_exptl_absorpt_process_details sadabs
_exptl_crystal_density_diffrn 1.530
_exptl_crystal_density_method 'not measured'
_exptl_crystal_F_000 1794
_exptl_crystal_size_max 0.37
_exptl_crystal_size_mid 0.28
_exptl_crystal_size_min 0.14
_refine_diff_density_max 0.281
_refine_diff_density_min -0.302
_refine_diff_density_rms 0.060
_refine_ls_extinction_method none
_refine_ls_goodness_of_fit_ref 1.048
_refine_ls_hydrogen_treatment mixed
_refine_ls_matrix_type full
_refine_ls_number_parameters 538
_refine_ls_number_reflns 6680
_refine_ls_number_restraints 0
_refine_ls_restrained_S_all 1.048
_refine_ls_R_factor_all 0.0633
_refine_ls_R_factor_gt 0.0414
_refine_ls_shift/su_max 0.000
_refine_ls_shift/su_mean 0.000
_refine_ls_structure_factor_coef Fsqd
_refine_ls_weighting_details 'calc w=1/[\s^2^(Fo^2^)+(0.0251P)^2^+3.0132P] where P=(Fo^2^+2Fc^2^)/3'
_refine_ls_weighting_scheme calc
_refine_ls_wR_factor_gt 0.0831
_refine_ls_wR_factor_ref 0.0933
_reflns_number_gt 5050
_reflns_number_total 6680
_reflns_threshold_expression >2sigma(I)
_cod_data_source_file c5ce00085h3.cif
_cod_data_source_block 130111e
_cod_depositor_comments
;
The following automatic conversions were performed:

'_symmetry_cell_setting' value 'Monoclinic' changed to 'monoclinic'
according to
/usr/data/users/saulius/crontab/automatic-downloads/current/RSC/lib/dictionaries/cif_core.dic
dictionary named 'cif_core.dic' version 2.4.2 from 2011-04-26.

Automatic conversion script
Id: cif_fix_values 3086 2015-02-26 13:12:21Z robertas 
;
_cod_original_sg_symbol_H-M P2(1)/n
_cod_database_code 7219728

loop_
_symmetry_equiv_pos_as_xyz
'x, y, z'
'-x+1/2, y+1/2, -z+1/2'
'-x, -y, -z'
'x-1/2, -y-1/2, z-1/2'

loop_
_atom_site_label
_atom_site_type_symbol
_atom_site_fract_x
_atom_site_fract_y
_atom_site_fract_z
_atom_site_U_iso_or_equiv
_atom_site_adp_type
_atom_site_occupancy
_atom_site_symmetry_multiplicity
_atom_site_calc_flag
_atom_site_refinement_flags
Co1 Co 0.32008(4) 0.643239(13) 0.49894(3) 0.02874(12) Uani 1 1 d .
Co2 Co 1.0000 0.5000 0.0000 0.02672(15) Uani 1 2 d S
N1 N 0.4411(3) 0.61574(8) 0.4043(2) 0.0311(6) Uani 1 1 d .
N2 N 0.8559(3) 0.53001(8) 0.0796(2) 0.0340(6) Uani 1 1 d .
N3 N 0.1930(3) 0.59171(8) 0.4979(2) 0.0311(6) Uani 1 1 d .
O1 O 0.4540(2) 0.64012(6) 0.66195(17) 0.0356(5) Uani 1 1 d .
O2 O 0.4900(2) 0.69112(6) 0.55734(17) 0.0364(5) Uani 1 1 d .
O3 O 0.1968(2) 0.67864(7) 1.14967(19) 0.0455(6) Uani 1 1 d .
H3 H 0.1457 0.6766 1.1910 0.068 Uiso 1 1 calc R
O4 O 0.1735(3) 0.61085(7) 1.1460(2) 0.0508(7) Uani 1 1 d .
O5 O 0.6233(2) 0.63251(6) 0.87876(17) 0.0347(5) Uani 1 1 d .
O6 O 0.1678(2) 0.68374(7) 0.52575(19) 0.0453(6) Uani 1 1 d .
O7 O 0.1539(2) 0.66926(7) 0.34894(18) 0.0411(6) Uani 1 1 d .
O8 O -0.0210(2) 0.54892(6) 0.88779(17) 0.0367(5) Uani 1 1 d .
O9 O -0.2099(2) 0.53038(7) 0.74465(19) 0.0495(6) Uani 1 1 d .
O10 O -0.0717(2) 0.70480(6) 0.57012(16) 0.0331(5) Uani 1 1 d .
O11 O 1.1800(2) 0.52830(6) 0.10734(17) 0.0381(5) Uani 1 1 d .
H11B H 1.2030 0.5174 0.1736 0.046 Uiso 1 1 d R
H11C H 1.1651 0.5537 0.1139 0.046 Uiso 1 1 d R
O12 O 0.4980(3) 0.45028(8) 0.3022(2) 0.0675(8) Uani 1 1 d .
H12C H 0.5097 0.4245 0.3122 0.081 Uiso 1 1 d R
H12D H 0.4109 0.4555 0.2883 0.081 Uiso 1 1 d R
C1 C 0.5219(3) 0.67221(9) 0.6508(2) 0.0283(7) Uani 1 1 d .
C2 C 0.6403(3) 0.68764(9) 0.7502(2) 0.0274(7) Uani 1 1 d .
C3 C 0.6874(3) 0.66825(9) 0.8559(3) 0.0319(7) Uani 1 1 d .
C4 C 0.7988(4) 0.68366(11) 0.9430(3) 0.0434(9) Uani 1 1 d .
H4 H 0.8305 0.6697 1.0123 0.052 Uiso 1 1 calc R
C5 C 0.8631(4) 0.71989(11) 0.9270(3) 0.0454(9) Uani 1 1 d .
H5 H 0.9375 0.7305 0.9857 0.055 Uiso 1 1 calc R
C6 C 0.8166(3) 0.74001(10) 0.8241(3) 0.0414(8) Uani 1 1 d .
H6 H 0.8584 0.7646 0.8135 0.050 Uiso 1 1 calc R
C7 C 0.7082(3) 0.72390(9) 0.7366(3) 0.0333(7) Uani 1 1 d .
H7 H 0.6795 0.7375 0.6666 0.040 Uiso 1 1 calc R
C8 C 0.2205(3) 0.64166(10) 1.1144(3) 0.0340(7) Uani 1 1 d .
C9 C 0.3127(3) 0.64131(10) 1.0397(2) 0.0312(7) Uani 1 1 d .
C10 C 0.3740(3) 0.67685(10) 1.0155(3) 0.0394(8) Uani 1 1 d .
H10 H 0.3475 0.7021 1.0381 0.047 Uiso 1 1 calc R
C11 C 0.4746(4) 0.67533(10) 0.9581(3) 0.0420(8) Uani 1 1 d .
H11 H 0.5139 0.6994 0.9407 0.050 Uiso 1 1 calc R
C12 C 0.5162(3) 0.63774(9) 0.9267(2) 0.0302(7) Uani 1 1 d .
C13 C 0.4524(3) 0.60183(10) 0.9471(3) 0.0373(8) Uani 1 1 d .
H13 H 0.4776 0.5767 0.9232 0.045 Uiso 1 1 calc R
C14 C 0.3515(4) 0.60384(10) 1.0031(3) 0.0421(8) Uani 1 1 d .
H14 H 0.3086 0.5798 1.0167 0.051 Uiso 1 1 calc R
C15 C 0.1012(3) 0.68545(9) 0.4216(3) 0.0309(7) Uani 1 1 d .
C16 C -0.0419(3) 0.70425(9) 0.3806(2) 0.0280(7) Uani 1 1 d .
C17 C -0.1260(3) 0.71039(9) 0.4524(2) 0.0277(7) Uani 1 1 d .
C18 C -0.2625(3) 0.72511(9) 0.4085(3) 0.0354(8) Uani 1 1 d .
H18 H -0.3192 0.7279 0.4563 0.043 Uiso 1 1 calc R
C19 C -0.3142(3) 0.73560(10) 0.2946(3) 0.0411(8) Uani 1 1 d .
H19 H -0.4054 0.7456 0.2657 0.049 Uiso 1 1 calc R
C20 C -0.2313(4) 0.73134(11) 0.2231(3) 0.0465(9) Uani 1 1 d .
H20 H -0.2651 0.7392 0.1466 0.056 Uiso 1 1 calc R
C21 C -0.0977(3) 0.71529(10) 0.2661(3) 0.0394(8) Uani 1 1 d .
H21 H -0.0432 0.7117 0.2169 0.047 Uiso 1 1 calc R
C22 C -0.1123(3) 0.55514(9) 0.7929(3) 0.0330(7) Uani 1 1 d .
C23 C -0.1018(3) 0.59446(9) 0.7319(2) 0.0299(7) Uani 1 1 d .
C24 C -0.0069(3) 0.62440(10) 0.7846(2) 0.0341(7) Uani 1 1 d .
H24 H 0.0506 0.6203 0.8592 0.041 Uiso 1 1 calc R
C25 C 0.0045(3) 0.66053(10) 0.7285(3) 0.0382(8) Uani 1 1 d .
H25 H 0.0692 0.6805 0.7651 0.046 Uiso 1 1 calc R
C26 C -0.0809(3) 0.66671(9) 0.6180(2) 0.0277(7) Uani 1 1 d .
C27 C -0.1741(3) 0.63673(10) 0.5623(3) 0.0398(8) Uani 1 1 d .
H27 H -0.2296 0.6406 0.4870 0.048 Uiso 1 1 calc R
C28 C -0.1839(3) 0.60081(10) 0.6201(3) 0.0399(8) Uani 1 1 d .
H28 H -0.2469 0.5806 0.5829 0.048 Uiso 1 1 calc R
C29 C 0.4701(3) 0.57547(10) 0.4082(3) 0.0385(8) Uani 1 1 d .
H29 H 0.4357 0.5587 0.4554 0.046 Uiso 1 1 calc R
C30 C 0.5492(3) 0.55776(10) 0.3450(3) 0.0389(8) Uani 1 1 d .
H30 H 0.5659 0.5296 0.3495 0.047 Uiso 1 1 calc R
C31 C 0.6036(3) 0.58192(9) 0.2748(2) 0.0288(7) Uani 1 1 d .
C32 C 0.5746(3) 0.62362(9) 0.2721(2) 0.0316(7) Uani 1 1 d .
H32 H 0.6091 0.6411 0.2267 0.038 Uiso 1 1 calc R
C33 C 0.4945(3) 0.63903(10) 0.3370(3) 0.0329(7) Uani 1 1 d .
H33 H 0.4764 0.6671 0.3340 0.040 Uiso 1 1 calc R
C34 C 0.8638(3) 0.56973(10) 0.1071(3) 0.0371(8) Uani 1 1 d .
H34 H 0.9255 0.5862 0.0828 0.045 Uiso 1 1 calc R
C35 C 0.7849(3) 0.58756(10) 0.1699(3) 0.0366(8) Uani 1 1 d .
H35 H 0.7958 0.6153 0.1883 0.044 Uiso 1 1 calc R
C36 C 0.6894(3) 0.56414(9) 0.2055(2) 0.0296(7) Uani 1 1 d .
C37 C 0.6782(3) 0.52307(10) 0.1743(3) 0.0397(8) Uani 1 1 d .
H37 H 0.6146 0.5061 0.1948 0.048 Uiso 1 1 calc R
C38 C 0.7627(4) 0.50762(10) 0.1123(3) 0.0423(9) Uani 1 1 d .
H38 H 0.7539 0.4800 0.0922 0.051 Uiso 1 1 calc R
C39 C 0.1765(3) 0.57685(10) 0.5941(3) 0.0372(8) Uani 1 1 d .
H39 H 0.2173 0.5910 0.6620 0.045 Uiso 1 1 calc R
C40 C 0.1022(3) 0.54161(10) 0.5983(3) 0.0374(8) Uani 1 1 d .
H40 H 0.0936 0.5327 0.6681 0.045 Uiso 1 1 calc R
C41 C 0.0399(3) 0.51920(9) 0.4995(3) 0.0319(7) Uani 1 1 d .
C42 C 0.0549(4) 0.53563(11) 0.3991(3) 0.0461(9) Uani 1 1 d .
H42 H 0.0139 0.5225 0.3296 0.055 Uiso 1 1 calc R
C43 C 0.1298(4) 0.57110(11) 0.4017(3) 0.0454(9) Uani 1 1 d .
H43 H 0.1370 0.5814 0.3328 0.054 Uiso 1 1 calc R

loop_
_atom_site_aniso_label
_atom_site_aniso_U_11
_atom_site_aniso_U_22
_atom_site_aniso_U_33
_atom_site_aniso_U_23
_atom_site_aniso_U_13
_atom_site_aniso_U_12
Co1 0.0245(2) 0.0295(2) 0.0339(2) -0.00207(18) 0.01134(18) -0.00047(18)
Co2 0.0315(3) 0.0244(3) 0.0268(3) 0.0030(2) 0.0125(2) 0.0017(3)
N1 0.0270(14) 0.0338(16) 0.0330(14) -0.0029(11) 0.0099(11) -0.0015(12)
N2 0.0385(16) 0.0306(15) 0.0385(15) -0.0033(12) 0.0199(13) -0.0026(12)
N3 0.0290(14) 0.0305(15) 0.0354(15) 0.0002(11) 0.0121(12) -0.0037(12)
O1 0.0328(12) 0.0312(13) 0.0399(12) 0.0025(10) 0.0065(10) -0.0088(10)
O2 0.0366(13) 0.0360(13) 0.0352(12) 0.0047(10) 0.0087(10) -0.0015(10)
O3 0.0594(16) 0.0348(14) 0.0533(14) 0.0004(11) 0.0337(12) 0.0032(12)
O4 0.0652(17) 0.0373(15) 0.0638(16) -0.0126(12) 0.0402(14) -0.0216(13)
O5 0.0374(13) 0.0319(13) 0.0389(12) 0.0027(9) 0.0176(10) -0.0032(10)
O6 0.0342(13) 0.0562(16) 0.0397(14) -0.0110(11) 0.0023(11) 0.0135(12)
O7 0.0446(14) 0.0427(14) 0.0444(13) 0.0060(11) 0.0261(11) 0.0127(11)
O8 0.0390(13) 0.0360(13) 0.0329(12) 0.0116(10) 0.0076(11) -0.0014(10)
O9 0.0508(15) 0.0357(14) 0.0515(15) 0.0120(11) -0.0008(12) -0.0085(12)
O10 0.0464(13) 0.0270(12) 0.0275(11) 0.0025(9) 0.0134(10) -0.0004(10)
O11 0.0460(14) 0.0299(13) 0.0367(12) 0.0031(9) 0.0097(10) -0.0029(11)
O12 0.0501(17) 0.0461(17) 0.106(2) 0.0085(15) 0.0237(16) 0.0002(13)
C1 0.0268(17) 0.0248(17) 0.0350(17) -0.0015(13) 0.0121(14) 0.0044(14)
C2 0.0254(16) 0.0272(17) 0.0334(16) -0.0041(13) 0.0145(13) -0.0004(13)
C3 0.0330(18) 0.0295(18) 0.0373(18) -0.0021(14) 0.0169(15) -0.0028(14)
C4 0.045(2) 0.049(2) 0.0342(18) -0.0036(16) 0.0080(16) -0.0093(18)
C5 0.039(2) 0.049(2) 0.046(2) -0.0149(17) 0.0086(17) -0.0135(17)
C6 0.040(2) 0.033(2) 0.055(2) -0.0069(16) 0.0208(17) -0.0090(16)
C7 0.0345(18) 0.0283(18) 0.0414(18) 0.0009(14) 0.0177(15) -0.0016(14)
C8 0.0342(18) 0.0346(19) 0.0327(17) -0.0044(14) 0.0091(14) -0.0049(16)
C9 0.0325(18) 0.0348(18) 0.0256(16) -0.0014(13) 0.0079(13) -0.0056(15)
C10 0.048(2) 0.0300(19) 0.047(2) 0.0056(15) 0.0235(17) 0.0041(16)
C11 0.054(2) 0.0293(19) 0.050(2) 0.0081(15) 0.0270(18) -0.0011(16)
C12 0.0319(17) 0.0327(18) 0.0259(16) 0.0035(13) 0.0084(13) -0.0016(14)
C13 0.048(2) 0.0296(19) 0.0383(18) -0.0073(14) 0.0191(16) -0.0071(16)
C14 0.053(2) 0.033(2) 0.045(2) -0.0090(15) 0.0234(17) -0.0168(17)
C15 0.0324(18) 0.0245(17) 0.0391(19) 0.0015(14) 0.0159(15) -0.0014(14)
C16 0.0282(17) 0.0259(17) 0.0317(16) 0.0006(13) 0.0115(13) 0.0006(13)
C17 0.0330(17) 0.0201(16) 0.0315(16) 0.0028(12) 0.0121(14) -0.0006(13)
C18 0.0345(19) 0.0309(19) 0.0446(19) 0.0011(14) 0.0176(16) 0.0029(15)
C19 0.0316(19) 0.038(2) 0.050(2) 0.0065(16) 0.0058(16) 0.0094(15)
C20 0.051(2) 0.050(2) 0.0347(19) 0.0117(16) 0.0058(17) 0.0052(18)
C21 0.041(2) 0.048(2) 0.0320(18) 0.0063(15) 0.0159(15) 0.0035(17)
C22 0.0373(19) 0.0310(19) 0.0341(18) 0.0047(14) 0.0160(16) 0.0048(15)
C23 0.0304(17) 0.0297(17) 0.0308(16) 0.0057(13) 0.0111(14) 0.0048(14)
C24 0.0396(19) 0.0330(19) 0.0253(16) 0.0021(13) 0.0031(14) 0.0002(15)
C25 0.042(2) 0.0343(19) 0.0334(18) -0.0009(14) 0.0041(15) -0.0059(15)
C26 0.0304(17) 0.0255(17) 0.0303(16) 0.0057(13) 0.0137(14) 0.0046(13)
C27 0.042(2) 0.039(2) 0.0310(17) 0.0104(15) 0.0004(15) -0.0016(16)
C28 0.039(2) 0.036(2) 0.0354(18) 0.0053(15) -0.0023(15) -0.0095(16)
C29 0.044(2) 0.0327(19) 0.0461(19) 0.0037(15) 0.0250(17) 0.0004(16)
C30 0.047(2) 0.0267(18) 0.051(2) 0.0008(15) 0.0258(17) 0.0049(15)
C31 0.0273(17) 0.0302(18) 0.0288(16) -0.0017(13) 0.0082(13) 0.0001(13)
C32 0.0310(17) 0.0320(18) 0.0337(17) 0.0015(14) 0.0128(14) 0.0004(14)
C33 0.0318(18) 0.0266(17) 0.0414(18) -0.0032(14) 0.0124(15) -0.0012(14)
C34 0.0381(19) 0.0317(19) 0.048(2) 0.0029(15) 0.0230(16) -0.0004(15)
C35 0.041(2) 0.0235(18) 0.053(2) -0.0006(14) 0.0248(17) -0.0001(14)
C36 0.0312(17) 0.0296(18) 0.0299(16) -0.0017(13) 0.0121(14) 0.0028(14)
C37 0.044(2) 0.0325(19) 0.052(2) -0.0074(15) 0.0286(17) -0.0087(16)
C38 0.052(2) 0.0311(19) 0.054(2) -0.0107(15) 0.0307(18) -0.0082(16)
C39 0.042(2) 0.0347(19) 0.0369(18) -0.0057(14) 0.0149(16) -0.0085(16)
C40 0.047(2) 0.037(2) 0.0313(17) 0.0015(14) 0.0163(15) -0.0076(16)
C41 0.0284(17) 0.0315(18) 0.0381(18) 0.0037(14) 0.0134(14) 0.0004(14)
C42 0.056(2) 0.049(2) 0.0312(18) -0.0037(15) 0.0115(17) -0.0236(19)
C43 0.053(2) 0.050(2) 0.0326(18) 0.0019(16) 0.0129(17) -0.0195(19)

loop_
_atom_type_symbol
_atom_type_description
_atom_type_scat_dispersion_real
_atom_type_scat_dispersion_imag
_atom_type_scat_source
C C 0.0033 0.0016 'International Tables Vol C Tables 4.2.6.8 and 6.1.1.4'
H H 0.0000 0.0000 'International Tables Vol C Tables 4.2.6.8 and 6.1.1.4'
N N 0.0061 0.0033 'International Tables Vol C Tables 4.2.6.8 and 6.1.1.4'
O O 0.0106 0.0060 'International Tables Vol C Tables 4.2.6.8 and 6.1.1.4'
Co Co 0.3494 0.9721 'International Tables Vol C Tables 4.2.6.8 and 6.1.1.4'

loop_
_geom_angle_atom_site_label_1
_geom_angle_atom_site_label_2
_geom_angle_atom_site_label_3
_geom_angle
_geom_angle_site_symmetry_1
_geom_angle_site_symmetry_3
O1 Co1 N3 100.50(9) . .
O1 Co1 N1 101.62(9) . .
N3 Co1 N1 95.74(10) . .
O1 Co1 O6 99.74(9) . .
N3 Co1 O6 92.31(10) . .
N1 Co1 O6 155.35(9) . .
O1 Co1 O7 157.80(8) . .
N3 Co1 O7 90.08(9) . .
N1 Co1 O7 96.62(9) . .
O6 Co1 O7 60.04(8) . .
O1 Co1 O2 61.07(8) . .
N3 Co1 O2 161.57(9) . .
N1 Co1 O2 88.24(9) . .
O6 Co1 O2 91.43(9) . .
O7 Co1 O2 107.38(8) . .
O8 Co2 O8 180.00(7) 3_666 1_654
O8 Co2 O11 88.54(8) 3_666 3_765
O8 Co2 O11 91.46(8) 1_654 3_765
O8 Co2 O11 91.46(8) 3_666 .
O8 Co2 O11 88.54(8) 1_654 .
O11 Co2 O11 180.00(10) 3_765 .
O8 Co2 N2 90.09(9) 3_666 3_765
O8 Co2 N2 89.91(9) 1_654 3_765
O11 Co2 N2 94.41(9) 3_765 3_765
O11 Co2 N2 85.59(9) . 3_765
O8 Co2 N2 89.91(9) 3_666 .
O8 Co2 N2 90.09(9) 1_654 .
O11 Co2 N2 85.59(9) 3_765 .
O11 Co2 N2 94.41(9) . .
N2 Co2 N2 180.00(12) 3_765 .
C33 N1 C29 117.0(3) . .
C33 N1 Co1 119.6(2) . .
C29 N1 Co1 123.4(2) . .
C38 N2 C34 116.7(3) . .
C38 N2 Co2 119.8(2) . .
C34 N2 Co2 123.2(2) . .
C39 N3 C43 116.5(3) . .
C39 N3 Co1 121.4(2) . .
C43 N3 Co1 122.1(2) . .
C1 O1 Co1 93.86(17) . .
C1 O2 Co1 84.84(18) . .
C8 O3 H3 109.5 . .
C12 O5 C3 116.3(2) . .
C15 O6 Co1 93.20(18) . .
C15 O7 Co1 86.74(18) . .
C22 O8 Co2 129.6(2) . 1_456
C26 O10 C17 120.0(2) . .
Co2 O11 H11B 110.5 . .
Co2 O11 H11C 110.3 . .
H11B O11 H11C 108.7 . .
H12C O12 H12D 108.4 . .
O2 C1 O1 120.2(3) . .
O2 C1 C2 119.8(3) . .
O1 C1 C2 120.0(3) . .
C3 C2 C7 117.1(3) . .
C3 C2 C1 124.4(3) . .
C7 C2 C1 118.5(3) . .
C4 C3 C2 121.5(3) . .
C4 C3 O5 117.3(3) . .
C2 C3 O5 121.2(3) . .
C3 C4 C5 120.0(3) . .
C3 C4 H4 120.0 . .
C5 C4 H4 120.0 . .
C6 C5 C4 119.6(3) . .
C6 C5 H5 120.2 . .
C4 C5 H5 120.2 . .
C5 C6 C7 120.2(3) . .
C5 C6 H6 119.9 . .
C7 C6 H6 119.9 . .
C6 C7 C2 121.7(3) . .
C6 C7 H7 119.2 . .
C2 C7 H7 119.2 . .
O4 C8 O3 121.4(3) . .
O4 C8 C9 124.1(3) . .
O3 C8 C9 114.4(3) . .
C10 C9 C14 118.8(3) . .
C10 C9 C8 121.5(3) . .
C14 C9 C8 119.3(3) . .
C9 C10 C11 120.7(3) . .
C9 C10 H10 119.6 . .
C11 C10 H10 119.6 . .
C12 C11 C10 119.6(3) . .
C12 C11 H11 120.2 . .
C10 C11 H11 120.2 . .
O5 C12 C11 124.3(3) . .
O5 C12 C13 115.3(3) . .
C11 C12 C13 120.3(3) . .
C14 C13 C12 119.4(3) . .
C14 C13 H13 120.3 . .
C12 C13 H13 120.3 . .
C13 C14 C9 121.0(3) . .
C13 C14 H14 119.5 . .
C9 C14 H14 119.5 . .
O6 C15 O7 119.3(3) . .
O6 C15 C16 121.5(3) . .
O7 C15 C16 119.1(3) . .
C21 C16 C17 117.5(3) . .
C21 C16 C15 119.9(3) . .
C17 C16 C15 122.6(3) . .
C18 C17 O10 118.5(3) . .
C18 C17 C16 120.6(3) . .
O10 C17 C16 120.7(3) . .
C19 C18 C17 120.1(3) . .
C19 C18 H18 119.9 . .
C17 C18 H18 119.9 . .
C18 C19 C20 120.3(3) . .
C18 C19 H19 119.8 . .
C20 C19 H19 119.8 . .
C19 C20 C21 119.3(3) . .
C19 C20 H20 120.4 . .
C21 C20 H20 120.4 . .
C20 C21 C16 122.1(3) . .
C20 C21 H21 119.0 . .
C16 C21 H21 119.0 . .
O8 C22 O9 124.7(3) . .
O8 C22 C23 117.2(3) . .
O9 C22 C23 118.1(3) . .
C24 C23 C28 118.5(3) . .
C24 C23 C22 120.8(3) . .
C28 C23 C22 120.7(3) . .
C23 C24 C25 121.1(3) . .
C23 C24 H24 119.4 . .
C25 C24 H24 119.4 . .
C26 C25 C24 119.5(3) . .
C26 C25 H25 120.3 . .
C24 C25 H25 120.3 . .
C27 C26 C25 120.4(3) . .
C27 C26 O10 123.0(3) . .
C25 C26 O10 116.5(3) . .
C26 C27 C28 119.1(3) . .
C26 C27 H27 120.4 . .
C28 C27 H27 120.4 . .
C23 C28 C27 121.3(3) . .
C23 C28 H28 119.3 . .
C27 C28 H28 119.3 . .
N1 C29 C30 122.7(3) . .
N1 C29 H29 118.6 . .
C30 C29 H29 118.6 . .
C29 C30 C31 120.1(3) . .
C29 C30 H30 119.9 . .
C31 C30 H30 119.9 . .
C32 C31 C30 116.9(3) . .
C32 C31 C36 121.2(3) . .
C30 C31 C36 121.9(3) . .
C33 C32 C31 119.7(3) . .
C33 C32 H32 120.2 . .
C31 C32 H32 120.2 . .
N1 C33 C32 123.5(3) . .
N1 C33 H33 118.2 . .
C32 C33 H33 118.2 . .
N2 C34 C35 123.2(3) . .
N2 C34 H34 118.4 . .
C35 C34 H34 118.4 . .
C34 C35 C36 120.1(3) . .
C34 C35 H35 119.9 . .
C36 C35 H35 119.9 . .
C37 C36 C35 116.7(3) . .
C37 C36 C31 121.3(3) . .
C35 C36 C31 122.0(3) . .
C36 C37 C38 119.3(3) . .
C36 C37 H37 120.4 . .
C38 C37 H37 120.4 . .
N2 C38 C37 123.9(3) . .
N2 C38 H38 118.1 . .
C37 C38 H38 118.1 . .
N3 C39 C40 123.3(3) . .
N3 C39 H39 118.4 . .
C40 C39 H39 118.4 . .
C39 C40 C41 120.8(3) . .
C39 C40 H40 119.6 . .
C41 C40 H40 119.6 . .
C42 C41 C40 115.4(3) . .
C42 C41 C41 122.2(4) . 3_566
C40 C41 C41 122.4(3) . 3_566
C43 C42 C41 120.4(3) . .
C43 C42 H42 119.8 . .
C41 C42 H42 119.8 . .
N3 C43 C42 123.6(3) . .
N3 C43 H43 118.2 . .
C42 C43 H43 118.2 . .

loop_
_geom_bond_atom_site_label_1
_geom_bond_atom_site_label_2
_geom_bond_distance
_geom_bond_site_symmetry_2
Co1 O1 2.042(2) .
Co1 N3 2.100(2) .
Co1 N1 2.104(2) .
Co1 O6 2.109(2) .
Co1 O7 2.237(2) .
Co1 O2 2.255(2) .
Co2 O8 2.0719(19) 3_666
Co2 O8 2.0719(19) 1_654
Co2 O11 2.092(2) 3_765
Co2 O11 2.092(2) .
Co2 N2 2.191(2) 3_765
Co2 N2 2.191(2) .
N1 C33 1.341(4) .
N1 C29 1.341(4) .
N2 C38 1.332(4) .
N2 C34 1.333(4) .
N3 C39 1.327(4) .
N3 C43 1.337(4) .
O1 C1 1.274(3) .
O2 C1 1.253(3) .
O3 C8 1.324(4) .
O3 H3 0.8200 .
O4 C8 1.219(4) .
O5 C12 1.373(3) .
O5 C3 1.395(3) .
O6 C15 1.249(3) .
O7 C15 1.274(3) .
O8 C22 1.258(4) .
O8 Co2 2.0719(19) 1_456
O9 C22 1.264(4) .
O10 C26 1.386(3) .
O10 C17 1.391(3) .
O11 H11B 0.8500 .
O11 H11C 0.8501 .
O12 H12C 0.8501 .
O12 H12D 0.8500 .
C1 C2 1.503(4) .
C2 C3 1.389(4) .
C2 C7 1.396(4) .
C3 C4 1.381(4) .
C4 C5 1.384(5) .
C4 H4 0.9300 .
C5 C6 1.370(5) .
C5 H5 0.9300 .
C6 C7 1.377(4) .
C6 H6 0.9300 .
C7 H7 0.9300 .
C8 C9 1.476(4) .
C9 C10 1.381(4) .
C9 C14 1.394(4) .
C10 C11 1.387(4) .
C10 H10 0.9300 .
C11 C12 1.383(4) .
C11 H11 0.9300 .
C12 C13 1.389(4) .
C13 C14 1.377(4) .
C13 H13 0.9300 .
C14 H14 0.9300 .
C15 C16 1.493(4) .
C16 C21 1.390(4) .
C16 C17 1.398(4) .
C17 C18 1.389(4) .
C18 C19 1.376(4) .
C18 H18 0.9300 .
C19 C20 1.378(5) .
C19 H19 0.9300 .
C20 C21 1.379(4) .
C20 H20 0.9300 .
C21 H21 0.9300 .
C22 C23 1.501(4) .
C23 C24 1.377(4) .
C23 C28 1.382(4) .
C24 C25 1.384(4) .
C24 H24 0.9300 .
C25 C26 1.379(4) .
C25 H25 0.9300 .
C26 C27 1.378(4) .
C27 C28 1.385(4) .
C27 H27 0.9300 .
C28 H28 0.9300 .
C29 C30 1.384(4) .
C29 H29 0.9300 .
C30 C31 1.389(4) .
C30 H30 0.9300 .
C31 C32 1.387(4) .
C31 C36 1.489(4) .
C32 C33 1.379(4) .
C32 H32 0.9300 .
C33 H33 0.9300 .
C34 C35 1.381(4) .
C34 H34 0.9300 .
C35 C36 1.388(4) .
C35 H35 0.9300 .
C36 C37 1.386(4) .
C37 C38 1.386(4) .
C37 H37 0.9300 .
C38 H38 0.9300 .
C39 C40 1.375(4) .
C39 H39 0.9300 .
C40 C41 1.389(4) .
C40 H40 0.9300 .
C41 C42 1.388(4) .
C41 C41 1.484(6) 3_566
C42 C43 1.370(4) .
C42 H42 0.9300 .
C43 H43 0.9300 .

loop_
_geom_torsion_atom_site_label_1
_geom_torsion_atom_site_label_2
_geom_torsion_atom_site_label_3
_geom_torsion_atom_site_label_4
_geom_torsion
_geom_torsion_site_symmetry_1
_geom_torsion_site_symmetry_4
O1 Co1 N1 C33 -108.1(2) . .
N3 Co1 N1 C33 149.9(2) . .
O6 Co1 N1 C33 41.5(4) . .
O7 Co1 N1 C33 59.2(2) . .
O2 Co1 N1 C33 -48.1(2) . .
O1 Co1 N1 C29 71.1(2) . .
N3 Co1 N1 C29 -30.9(3) . .
O6 Co1 N1 C29 -139.3(3) . .
O7 Co1 N1 C29 -121.6(2) . .
O2 Co1 N1 C29 131.1(2) . .
O8 Co2 N2 C38 -38.7(2) 3_666 .
O8 Co2 N2 C38 141.3(2) 1_654 .
O11 Co2 N2 C38 49.9(2) 3_765 .
O11 Co2 N2 C38 -130.1(2) . .
N2 Co2 N2 C38 -138(100) 3_765 .
O8 Co2 N2 C34 135.2(2) 3_666 .
O8 Co2 N2 C34 -44.8(2) 1_654 .
O11 Co2 N2 C34 -136.3(2) 3_765 .
O11 Co2 N2 C34 43.7(2) . .
N2 Co2 N2 C34 36(100) 3_765 .
O1 Co1 N3 C39 25.1(3) . .
N1 Co1 N3 C39 128.0(2) . .
O6 Co1 N3 C39 -75.3(2) . .
O7 Co1 N3 C39 -135.3(2) . .
O2 Co1 N3 C39 26.3(4) . .
O1 Co1 N3 C43 -151.9(3) . .
N1 Co1 N3 C43 -48.9(3) . .
O6 Co1 N3 C43 107.8(3) . .
O7 Co1 N3 C43 47.7(3) . .
O2 Co1 N3 C43 -150.7(3) . .
N3 Co1 O1 C1 -179.66(17) . .
N1 Co1 O1 C1 82.18(18) . .
O6 Co1 O1 C1 -85.44(18) . .
O7 Co1 O1 C1 -62.4(3) . .
O2 Co1 O1 C1 0.77(16) . .
O1 Co1 O2 C1 -0.79(16) . .
N3 Co1 O2 C1 -2.1(4) . .
N1 Co1 O2 C1 -105.10(17) . .
O6 Co1 O2 C1 99.56(17) . .
O7 Co1 O2 C1 158.52(16) . .
O1 Co1 O6 C15 175.10(18) . .
N3 Co1 O6 C15 -83.83(19) . .
N1 Co1 O6 C15 25.3(3) . .
O7 Co1 O6 C15 4.92(17) . .
O2 Co1 O6 C15 114.22(19) . .
O1 Co1 O7 C15 -31.3(3) . .
N3 Co1 O7 C15 87.80(18) . .
N1 Co1 O7 C15 -176.41(18) . .
O6 Co1 O7 C15 -4.83(17) . .
O2 Co1 O7 C15 -86.19(18) . .
Co1 O2 C1 O1 1.3(3) . .
Co1 O2 C1 C2 -178.4(2) . .
Co1 O1 C1 O2 -1.4(3) . .
Co1 O1 C1 C2 178.3(2) . .
O2 C1 C2 C3 -177.6(3) . .
O1 C1 C2 C3 2.7(4) . .
O2 C1 C2 C7 2.5(4) . .
O1 C1 C2 C7 -177.1(3) . .
C7 C2 C3 C4 -1.5(4) . .
C1 C2 C3 C4 178.7(3) . .
C7 C2 C3 O5 178.1(3) . .
C1 C2 C3 O5 -1.8(4) . .
C12 O5 C3 C4 87.9(3) . .
C12 O5 C3 C2 -91.7(3) . .
C2 C3 C4 C5 2.1(5) . .
O5 C3 C4 C5 -177.5(3) . .
C3 C4 C5 C6 -0.7(5) . .
C4 C5 C6 C7 -1.2(5) . .
C5 C6 C7 C2 1.7(5) . .
C3 C2 C7 C6 -0.4(4) . .
C1 C2 C7 C6 179.5(3) . .
O4 C8 C9 C10 -173.6(3) . .
O3 C8 C9 C10 3.5(4) . .
O4 C8 C9 C14 -0.9(5) . .
O3 C8 C9 C14 176.2(3) . .
C14 C9 C10 C11 -1.4(5) . .
C8 C9 C10 C11 171.4(3) . .
C9 C10 C11 C12 -1.3(5) . .
C3 O5 C12 C11 -3.4(4) . .
C3 O5 C12 C13 179.1(3) . .
C10 C11 C12 O5 -174.0(3) . .
C10 C11 C12 C13 3.4(5) . .
O5 C12 C13 C14 175.0(3) . .
C11 C12 C13 C14 -2.7(5) . .
C12 C13 C14 C9 -0.1(5) . .
C10 C9 C14 C13 2.1(5) . .
C8 C9 C14 C13 -170.8(3) . .
Co1 O6 C15 O7 -8.6(3) . .
Co1 O6 C15 C16 168.3(2) . .
Co1 O7 C15 O6 8.1(3) . .
Co1 O7 C15 C16 -168.9(2) . .
O6 C15 C16 C21 163.5(3) . .
O7 C15 C16 C21 -19.6(4) . .
O6 C15 C16 C17 -18.4(4) . .
O7 C15 C16 C17 158.5(3) . .
C26 O10 C17 C18 93.9(3) . .
C26 O10 C17 C16 -90.7(3) . .
C21 C16 C17 C18 3.1(4) . .
C15 C16 C17 C18 -175.1(3) . .
C21 C16 C17 O10 -172.2(3) . .
C15 C16 C17 O10 9.7(4) . .
O10 C17 C18 C19 172.4(3) . .
C16 C17 C18 C19 -3.0(5) . .
C17 C18 C19 C20 0.4(5) . .
C18 C19 C20 C21 2.0(5) . .
C19 C20 C21 C16 -1.8(5) . .
C17 C16 C21 C20 -0.7(5) . .
C15 C16 C21 C20 177.6(3) . .
Co2 O8 C22 O9 -3.0(5) 1_456 .
Co2 O8 C22 C23 178.48(19) 1_456 .
O8 C22 C23 C24 -7.7(4) . .
O9 C22 C23 C24 173.6(3) . .
O8 C22 C23 C28 170.0(3) . .
O9 C22 C23 C28 -8.7(5) . .
C28 C23 C24 C25 1.5(5) . .
C22 C23 C24 C25 179.3(3) . .
C23 C24 C25 C26 0.1(5) . .
C24 C25 C26 C27 -1.8(5) . .
C24 C25 C26 O10 175.2(3) . .
C17 O10 C26 C27 -18.9(4) . .
C17 O10 C26 C25 164.2(3) . .
C25 C26 C27 C28 1.9(5) . .
O10 C26 C27 C28 -174.9(3) . .
C24 C23 C28 C27 -1.5(5) . .
C22 C23 C28 C27 -179.2(3) . .
C26 C27 C28 C23 -0.2(5) . .
C33 N1 C29 C30 -1.1(5) . .
Co1 N1 C29 C30 179.6(2) . .
N1 C29 C30 C31 0.8(5) . .
C29 C30 C31 C32 0.0(5) . .
C29 C30 C31 C36 179.9(3) . .
C30 C31 C32 C33 -0.3(4) . .
C36 C31 C32 C33 179.8(3) . .
C29 N1 C33 C32 0.8(4) . .
Co1 N1 C33 C32 -179.9(2) . .
C31 C32 C33 N1 -0.1(5) . .
C38 N2 C34 C35 2.4(5) . .
Co2 N2 C34 C35 -171.7(2) . .
N2 C34 C35 C36 -1.4(5) . .
C34 C35 C36 C37 -0.4(5) . .
C34 C35 C36 C31 179.1(3) . .
C32 C31 C36 C37 -156.5(3) . .
C30 C31 C36 C37 23.6(5) . .
C32 C31 C36 C35 24.1(4) . .
C30 C31 C36 C35 -155.9(3) . .
C35 C36 C37 C38 1.1(5) . .
C31 C36 C37 C38 -178.4(3) . .
C34 N2 C38 C37 -1.6(5) . .
Co2 N2 C38 C37 172.7(3) . .
C36 C37 C38 N2 -0.1(5) . .
C43 N3 C39 C40 1.7(5) . .
Co1 N3 C39 C40 -175.4(2) . .
N3 C39 C40 C41 0.4(5) . .
C39 C40 C41 C42 -1.9(5) . .
C39 C40 C41 C41 179.4(4) . 3_566
C40 C41 C42 C43 1.5(5) . .
C41 C41 C42 C43 -179.8(4) 3_566 .
C39 N3 C43 C42 -2.2(5) . .
Co1 N3 C43 C42 174.9(3) . .
C41 C42 C43 N3 0.6(6) . .
